data_7208504
loop_
_publ_author_name
'Abourahma, Heba'
'Urban, Jennifer M.'
'Morozowich, Nicole'
'Chan, Benny'

_publ_section_title
;
 Examining the robustness of a theophylline cocrystal during grinding with
 additives
;
_journal_issue 19
_journal_name_full CrystEngComm
_journal_page_first 6163
_journal_paper_doi 10.1039/c2ce25495f
_journal_volume 14
_journal_year 2012
_chemical_formula_sum 'C12 H20 N10 O3 S'
_chemical_formula_weight 384.44
_chemical_melting_point 179
_chemical_name_common Theophylline-melamine
_chemical_name_systematic
;
?
;
_space_group_IT_number 14
_symmetry_space_group_name_Hall '-P 2ybc'
_symmetry_space_group_name_H-M 'P 1 21/c 1'
_atom_sites_solution_hydrogens geom
_atom_sites_solution_primary direct
_atom_sites_solution_secondary difmap
_audit_creation_method SHELXL-97
_cell_angle_alpha 90.00
_cell_angle_beta 109.4230(10)
_cell_angle_gamma 90.00
_cell_formula_units_Z 4
_cell_length_a 15.4964(11)
_cell_length_b 8.8674(6)
_cell_length_c 13.2985(9)
_cell_measurement_temperature 293(2)
_cell_volume 1723.4(2)
_computing_structure_refinement 'SHELXL-97 (Sheldrick, 2008)'
_computing_structure_solution 'SHELXS-97 (Sheldrick, 2008)'
_diffrn_ambient_temperature 293(2)
_diffrn_measured_fraction_theta_full 1.000
_diffrn_measured_fraction_theta_max 0.953
_diffrn_radiation_monochromator graphite
_diffrn_radiation_source 'fine-focus sealed tube'
_diffrn_radiation_type MoK\a
_diffrn_radiation_wavelength 0.71073
_diffrn_reflns_av_R_equivalents 0.0293
_diffrn_reflns_av_sigmaI/netI 0.0239
_diffrn_reflns_limit_h_max 20
_diffrn_reflns_limit_h_min -19
_diffrn_reflns_limit_k_max 11
_diffrn_reflns_limit_k_min -11
_diffrn_reflns_limit_l_max 17
_diffrn_reflns_limit_l_min -17
_diffrn_reflns_number 19732
_diffrn_reflns_theta_full 25.00
_diffrn_reflns_theta_max 28.58
_diffrn_reflns_theta_min 2.69
_exptl_absorpt_coefficient_mu 0.227
_exptl_crystal_colour clear
_exptl_crystal_density_diffrn 1.482
_exptl_crystal_density_method 'not measured'
_exptl_crystal_description block
_exptl_crystal_F_000 808
_exptl_crystal_size_max 0.2
_exptl_crystal_size_mid 0.2
_exptl_crystal_size_min 0.2
_refine_diff_density_max 0.334
_refine_diff_density_min -0.332
_refine_diff_density_rms 0.054
_refine_ls_extinction_method none
_refine_ls_goodness_of_fit_ref 1.044
_refine_ls_hydrogen_treatment mixed
_refine_ls_matrix_type full
_refine_ls_number_parameters 271
_refine_ls_number_reflns 4187
_refine_ls_number_restraints 0
_refine_ls_restrained_S_all 1.044
_refine_ls_R_factor_all 0.0443
_refine_ls_R_factor_gt 0.0345
_refine_ls_shift/su_max 0.001
_refine_ls_shift/su_mean 0.000
_refine_ls_structure_factor_coef Fsqd
_refine_ls_weighting_details 'calc w=1/[\s^2^(Fo^2^)+(0.0423P)^2^+0.8437P] where P=(Fo^2^+2Fc^2^)/3'
_refine_ls_weighting_scheme calc
_refine_ls_wR_factor_gt 0.0852
_refine_ls_wR_factor_ref 0.0913
_reflns_number_gt 3477
_reflns_number_total 4187
_reflns_threshold_expression >2sigma(I)
_cod_data_source_file c2ce25495f.txt
_cod_data_source_block mm54new
_cod_original_sg_symbol_H-M P21/c
_cod_database_code 7208504

loop_
_symmetry_equiv_pos_as_xyz
'x, y, z'
'-x, y+1/2, -z+1/2'
'-x, -y, -z'
'x, -y-1/2, z-1/2'

loop_
_atom_site_label
_atom_site_type_symbol
_atom_site_fract_x
_atom_site_fract_y
_atom_site_fract_z
_atom_site_U_iso_or_equiv
_atom_site_adp_type
_atom_site_occupancy
_atom_site_symmetry_multiplicity
_atom_site_calc_flag
_atom_site_refinement_flags
_atom_site_disorder_assembly
_atom_site_disorder_group
S1A S 0.03579(3) -0.58836(4) 0.15039(3) 0.01765(10) Uani 0.94 1 d P A 1
O3 O 0.03318(7) -0.42205(11) 0.12642(8) 0.0207(2) Uani 1 1 d . A 1
C11 C 0.14587(11) -0.6229(2) 0.24453(13) 0.0309(4) Uani 1 1 d . A 1
H10A H 0.1917 -0.6021 0.2125 0.046 Uiso 1 1 calc R A 1
H10B H 0.1502 -0.7265 0.2666 0.046 Uiso 1 1 calc R A 1
H10C H 0.1553 -0.5588 0.3054 0.046 Uiso 1 1 calc R A 1
C12 C -0.02923(11) -0.6088(2) 0.23798(15) 0.0354(4) Uani 1 1 d . A 1
H20A H -0.0059 -0.5415 0.2974 0.053 Uiso 1 1 calc R A 1
H20B H -0.0246 -0.7108 0.2634 0.053 Uiso 1 1 calc R A 1
H20C H -0.0922 -0.5851 0.2003 0.053 Uiso 1 1 calc R A 1
S1B S 0.0470(8) -0.5157(13) 0.2363(9) 0.055(3) Uiso 0.06 1 d P B 2
O2 O 0.25685(7) -0.54034(12) 0.84104(8) 0.0195(2) Uani 1 1 d . . .
O1 O 0.46127(7) -0.15240(11) 0.88475(8) 0.0205(2) Uani 1 1 d . . .
N6 N 0.11823(8) -0.58643(13) 0.51605(9) 0.0150(2) Uani 1 1 d . . .
N7 N 0.27495(8) -0.65264(13) 0.55140(9) 0.0144(2) Uani 1 1 d . . .
N5 N 0.23563(8) -0.39715(13) 0.57779(9) 0.0147(2) Uani 1 1 d . . .
N2 N 0.35872(8) -0.34840(13) 0.85525(9) 0.0157(2) Uani 1 1 d . . .
N3 N 0.40269(8) -0.60439(13) 0.85502(9) 0.0153(2) Uani 1 1 d . . .
N10 N 0.16010(8) -0.82779(13) 0.48671(10) 0.0175(2) Uani 1 1 d . . .
N4 N 0.56347(8) -0.64175(13) 0.87513(9) 0.0168(2) Uani 1 1 d . . .
N1 N 0.60444(8) -0.39762(13) 0.89395(9) 0.0153(2) Uani 1 1 d . . .
N8 N 0.38448(8) -0.46761(14) 0.60950(10) 0.0174(2) Uani 1 1 d . . .
N9 N 0.08389(9) -0.34223(14) 0.54296(11) 0.0203(3) Uani 1 1 d . . .
C8 C 0.29641(9) -0.50579(15) 0.57894(10) 0.0137(3) Uani 1 1 d . . .
C10 C 0.18493(9) -0.68373(15) 0.51860(10) 0.0138(3) Uani 1 1 d . . .
C9 C 0.14822(9) -0.44422(15) 0.54695(10) 0.0145(3) Uani 1 1 d . . .
C2 C 0.51175(9) -0.40393(15) 0.87829(10) 0.0146(3) Uani 1 1 d . . .
C3 C 0.44664(9) -0.28866(16) 0.87397(10) 0.0156(3) Uani 1 1 d . . .
C1 C 0.63115(9) -0.54140(16) 0.89108(11) 0.0166(3) Uani 1 1 d . . .
H8 H 0.6911 -0.5685 0.8994 0.020 Uiso 1 1 calc R . .
C4 C 0.33501(9) -0.50103(16) 0.84957(10) 0.0157(3) Uani 1 1 d . . .
C7 C 0.38217(10) -0.76598(16) 0.85287(12) 0.0202(3) Uani 1 1 d . . .
H11A H 0.3533 -0.7979 0.7804 0.030 Uiso 1 1 calc R . .
H11B H 0.3419 -0.7845 0.8929 0.030 Uiso 1 1 calc R . .
H11C H 0.4380 -0.8214 0.8839 0.030 Uiso 1 1 calc R . .
C6 C 0.28340(10) -0.24232(17) 0.84529(12) 0.0208(3) Uani 1 1 d . . .
H12A H 0.3060 -0.1408 0.8502 0.031 Uiso 1 1 calc R . .
H12B H 0.2588 -0.2603 0.9016 0.031 Uiso 1 1 calc R . .
H12C H 0.2363 -0.2566 0.7776 0.031 Uiso 1 1 calc R . .
C5 C 0.48967(9) -0.55404(15) 0.86777(10) 0.0145(3) Uani 1 1 d . . .
H2 H 0.4260(12) -0.534(2) 0.6061(14) 0.021(4) Uiso 1 1 d . . .
H3 H 0.1963(13) -0.877(2) 0.4594(15) 0.029(5) Uiso 1 1 d . . .
H1 H 0.3991(12) -0.373(2) 0.6207(14) 0.024(5) Uiso 1 1 d . . .
H4 H 0.1000(14) -0.844(2) 0.4578(15) 0.027(5) Uiso 1 1 d . . .
H10 H 0.6427(14) -0.313(2) 0.9103(16) 0.040(6) Uiso 1 1 d . . .
H12 H 0.0989(13) -0.252(2) 0.5666(15) 0.030(5) Uiso 1 1 d . . .
H11 H 0.0239(14) -0.368(2) 0.5247(15) 0.032(5) Uiso 1 1 d . . .

loop_
_atom_site_aniso_label
_atom_site_aniso_U_11
_atom_site_aniso_U_22
_atom_site_aniso_U_33
_atom_site_aniso_U_23
_atom_site_aniso_U_13
_atom_site_aniso_U_12
S1A 0.01919(18) 0.01201(18) 0.01864(18) 0.00233(13) 0.00213(14) -0.00129(13)
O3 0.0207(5) 0.0144(5) 0.0267(5) 0.0058(4) 0.0075(4) 0.0004(4)
C11 0.0244(8) 0.0363(9) 0.0314(9) 0.0135(7) 0.0085(7) 0.0101(7)
C12 0.0247(8) 0.0374(10) 0.0473(11) 0.0210(8) 0.0160(8) 0.0016(7)
O2 0.0143(5) 0.0213(5) 0.0230(5) 0.0004(4) 0.0064(4) -0.0042(4)
O1 0.0174(5) 0.0148(5) 0.0299(6) -0.0023(4) 0.0087(4) -0.0023(4)
N6 0.0127(5) 0.0142(6) 0.0182(6) -0.0015(4) 0.0052(4) 0.0010(4)
N7 0.0128(5) 0.0120(5) 0.0187(6) -0.0007(4) 0.0056(4) 0.0012(4)
N5 0.0138(5) 0.0129(5) 0.0179(5) -0.0001(4) 0.0060(4) 0.0016(4)
N2 0.0132(5) 0.0154(6) 0.0186(6) -0.0008(4) 0.0056(4) -0.0003(4)
N3 0.0136(5) 0.0140(6) 0.0184(6) -0.0005(4) 0.0053(4) -0.0034(4)
N10 0.0132(6) 0.0145(6) 0.0252(6) -0.0050(5) 0.0068(5) -0.0001(5)
N4 0.0157(6) 0.0160(6) 0.0188(6) 0.0008(4) 0.0057(4) -0.0011(5)
N1 0.0123(5) 0.0151(6) 0.0182(6) 0.0002(4) 0.0050(4) -0.0019(4)
N8 0.0128(6) 0.0118(6) 0.0270(6) -0.0023(5) 0.0058(5) 0.0012(5)
N9 0.0143(6) 0.0140(6) 0.0324(7) -0.0043(5) 0.0074(5) 0.0022(5)
C8 0.0149(6) 0.0142(6) 0.0124(6) 0.0006(5) 0.0050(5) -0.0002(5)
C10 0.0145(6) 0.0139(6) 0.0134(6) 0.0008(5) 0.0054(5) 0.0010(5)
C9 0.0153(6) 0.0146(6) 0.0145(6) 0.0002(5) 0.0062(5) 0.0016(5)
C2 0.0130(6) 0.0167(6) 0.0140(6) -0.0001(5) 0.0046(5) -0.0033(5)
C3 0.0152(6) 0.0170(7) 0.0146(6) -0.0007(5) 0.0047(5) -0.0027(5)
C1 0.0140(6) 0.0172(7) 0.0189(7) 0.0011(5) 0.0060(5) 0.0000(5)
C4 0.0154(6) 0.0178(7) 0.0135(6) -0.0001(5) 0.0043(5) -0.0032(5)
C7 0.0202(7) 0.0142(7) 0.0277(7) -0.0012(6) 0.0099(6) -0.0052(5)
C6 0.0153(7) 0.0185(7) 0.0288(8) -0.0007(6) 0.0076(6) 0.0015(5)
C5 0.0147(6) 0.0160(6) 0.0126(6) 0.0005(5) 0.0044(5) -0.0015(5)

loop_
_atom_type_symbol
_atom_type_description
_atom_type_scat_dispersion_real
_atom_type_scat_dispersion_imag
_atom_type_scat_source
C C 0.0033 0.0016 'International Tables Vol C Tables 4.2.6.8 and 6.1.1.4'
H H 0.0000 0.0000 'International Tables Vol C Tables 4.2.6.8 and 6.1.1.4'
N N 0.0061 0.0033 'International Tables Vol C Tables 4.2.6.8 and 6.1.1.4'
O O 0.0106 0.0060 'International Tables Vol C Tables 4.2.6.8 and 6.1.1.4'
S S 0.1246 0.1234 'International Tables Vol C Tables 4.2.6.8 and 6.1.1.4'

loop_
_geom_angle_atom_site_label_1
_geom_angle_atom_site_label_2
_geom_angle_atom_site_label_3
_geom_angle
O3 S1A C11 105.67(7)
O3 S1A C12 104.85(7)
C11 S1A C12 98.10(8)
C10 N6 C9 114.01(11)
C10 N7 C8 114.65(11)
C8 N5 C9 114.34(11)
C4 N2 C3 126.64(12)
C4 N2 C6 115.34(11)
C3 N2 C6 117.95(11)
C5 N3 C4 119.24(12)
C5 N3 C7 121.13(11)
C4 N3 C7 119.55(11)
C10 N10 H3 116.1(12)
C10 N10 H4 115.6(12)
H3 N10 H4 117.4(17)
C1 N4 C5 103.14(12)
C1 N1 C2 105.76(11)
C1 N1 H10 126.3(13)
C2 N1 H10 127.7(13)
C8 N8 H2 120.4(11)
C8 N8 H1 118.6(12)
H2 N8 H1 119.8(16)
C9 N9 H12 120.4(13)
C9 N9 H11 121.7(12)
H12 N9 H11 117.3(17)
N8 C8 N5 117.68(12)
N8 C8 N7 117.29(12)
N5 C8 N7 125.04(12)
N6 C10 N7 125.83(12)
N6 C10 N10 117.48(12)
N7 C10 N10 116.68(12)
N9 C9 N5 117.74(12)
N9 C9 N6 116.17(12)
N5 C9 N6 126.05(12)
C5 C2 N1 105.45(12)
C5 C2 C3 122.94(12)
N1 C2 C3 131.60(12)
O1 C3 N2 121.46(13)
O1 C3 C2 126.89(13)
N2 C3 C2 111.65(12)
N4 C1 N1 113.75(12)
N4 C1 H8 123.1
N1 C1 H8 123.1
O2 C4 N3 121.76(13)
O2 C4 N2 120.86(13)
N3 C4 N2 117.37(12)
N3 C7 H11A 109.5
N3 C7 H11B 109.5
H11A C7 H11B 109.5
N3 C7 H11C 109.5
H11A C7 H11C 109.5
H11B C7 H11C 109.5
N2 C6 H12A 109.5
N2 C6 H12B 109.5
H12A C6 H12B 109.5
N2 C6 H12C 109.5
H12A C6 H12C 109.5
H12B C6 H12C 109.5
N4 C5 C2 111.90(12)
N4 C5 N3 126.12(12)
C2 C5 N3 121.95(12)

loop_
_geom_bond_atom_site_label_1
_geom_bond_atom_site_label_2
_geom_bond_distance
S1A O3 1.5065(10)
S1A C11 1.7750(16)
S1A C12 1.7849(17)
C11 H10A 0.9600
C11 H10B 0.9600
C11 H10C 0.9600
C12 H20A 0.9600
C12 H20B 0.9600
C12 H20C 0.9600
O2 C4 1.2289(17)
O1 C3 1.2290(17)
N6 C10 1.3382(17)
N6 C9 1.3594(17)
N7 C10 1.3444(17)
N7 C8 1.3636(17)
N5 C8 1.3438(17)
N5 C9 1.3446(17)
N2 C4 1.3978(18)
N2 C3 1.4047(17)
N2 C6 1.4704(18)
N3 C5 1.3758(17)
N3 C4 1.3765(18)
N3 C7 1.4660(17)
N10 C10 1.3606(17)
N10 H3 0.878(19)
N10 H4 0.89(2)
N4 C1 1.3374(18)
N4 C5 1.3595(18)
N1 C1 1.3450(18)
N1 C2 1.3823(17)
N1 H10 0.94(2)
N8 C8 1.3317(18)
N8 H2 0.881(18)
N8 H1 0.87(2)
N9 C9 1.3338(18)
N9 H12 0.86(2)
N9 H11 0.91(2)
C2 C5 1.3699(19)
C2 C3 1.4239(19)
C1 H8 0.9300
C7 H11A 0.9600
C7 H11B 0.9600
C7 H11C 0.9600
C6 H12A 0.9600
C6 H12B 0.9600
C6 H12C 0.9600

loop_
_geom_hbond_atom_site_label_D
_geom_hbond_atom_site_label_H
_geom_hbond_atom_site_label_A
_geom_hbond_distance_DH
_geom_hbond_distance_HA
_geom_hbond_distance_DA
_geom_hbond_angle_DHA
_geom_hbond_site_symmetry_A
N8 H2 O1 0.881(18) 2.010(19) 2.8781(16) 168.4(16) 2_646
N10 H3 O2 0.878(19) 2.209(19) 3.0495(16) 160.1(17) 4_545
N8 H1 N4 0.87(2) 2.13(2) 2.9887(17) 171.4(16) 2_656
N10 H4 O3 0.89(2) 2.11(2) 2.9893(16) 167.7(17) 2_545
N1 H10 N7 0.94(2) 1.86(2) 2.7995(16) 176.0(19) 2_656
N9 H12 O3 0.86(2) 2.145(19) 2.8145(16) 134.4(17) 4_556
N9 H11 N6 0.91(2) 2.12(2) 3.0317(17) 176.4(18) 3_546
